data_2013520
loop_
_publ_author_name
'G. Chevrier '
'J.M. Kiat '
'J. Guida '
'A. Navaza'

_publ_section_title
;
 An ordered low-temperature phase of barium nitroprusside trihydrate
 studied by neutron diffraction
;
_journal_issue 7
_journal_name_full 'Acta Crystallographica Section C'
_journal_page_first i59
_journal_page_last i62
_journal_paper_doi 10.1107/S0108270103010199
_journal_volume 59
_journal_year 2003
_chemical_formula_analytical 'C5 Ba1 Fe1 N6 O1, 3H2 O1'
_chemical_formula_iupac 'Ba [Fe (C N)5 (N O)], 3H2 O'
_chemical_formula_moiety 'Ba1 1+, C5 Fe1 N6 O1 1-, 3H2 O1'
_chemical_formula_structural 'C5 Ba1 Fe1 N6 O1, 3H2 O1'
_chemical_formula_sum 'C5 H6 Ba Fe N6 O4'
_chemical_formula_weight 407.31
_chemical_name_common 'baryum nitroprusside trihydrate'
_chemical_name_systematic ?
_space_group_IT_number 1
_symmetry_cell_setting triclinic
_symmetry_space_group_name_Hall 'P 1'
_symmetry_space_group_name_H-M 'P 1'
_atom_sites_solution_hydrogens geom
_atom_sites_solution_primary direct
_atom_sites_solution_secondary difmap
_cell_angle_alpha 90.040(3)
_cell_angle_beta 90.003(5)
_cell_angle_gamma 89.994(5)
_cell_formula_units_Z 4
_cell_length_a 19.01(9)
_cell_length_b 7.694(16)
_cell_length_c 8.72(2)
_cell_measurement_reflns_used 33
_cell_measurement_temperature 105(2)
_cell_measurement_theta_max 24.2
_cell_measurement_theta_min 15.5
_cell_volume 1275(7)
_computing_molecular_graphics 'CAMERON (Pearce et al., 2000)'
_computing_publication_material 'WINGX (Farrugia, 1999)'
_computing_structure_refinement 'SHELXL93 (Sheldrick, 1993)'
_diffrn_ambient_temperature 105(2)
_diffrn_measured_fraction_theta_full 0.739
_diffrn_measured_fraction_theta_max 0.739
_diffrn_measurement_device 'Four-circle diffractometer, 6T2 Orphee reactor'
_diffrn_measurement_method
;
\w 3<2\q<50
\w-\q 50<2\q<80
\w-2\q 80<2\q<110
;
_diffrn_radiation_monochromator 'Er filters'
_diffrn_radiation_probe neutron
_diffrn_radiation_source 'Orphee reactor'
_diffrn_radiation_type neutron
_diffrn_radiation_wavelength 1.548(5)
_diffrn_reflns_av_R_equivalents 0.0070
_diffrn_reflns_av_sigmaI/netI 0.0382
_diffrn_reflns_limit_h_max 6
_diffrn_reflns_limit_h_min -18
_diffrn_reflns_limit_k_max 8
_diffrn_reflns_limit_k_min -8
_diffrn_reflns_limit_l_max 9
_diffrn_reflns_limit_l_min -9
_diffrn_reflns_number 2453
_diffrn_reflns_theta_full 54.96
_diffrn_reflns_theta_max 54.96
_diffrn_reflns_theta_min 2.33
_diffrn_standards_decay_% 0
_diffrn_standards_interval_count 100
_diffrn_standards_number 2
_exptl_absorpt_coefficient_mu 0.1579
_exptl_absorpt_correction_T_max 0.7934
_exptl_absorpt_correction_T_min 0.4976
_exptl_absorpt_correction_type numerical
_exptl_absorpt_process_details 'laboratory program'
_exptl_crystal_colour brown-red
_exptl_crystal_density_diffrn 2.120
_exptl_crystal_density_meas ?
_exptl_crystal_description parallelepiped
_exptl_crystal_F_000 419.0
_exptl_crystal_size_max 5.5
_exptl_crystal_size_mid 2.5
_exptl_crystal_size_min 1.5
_refine_diff_density_max 0.977
_refine_diff_density_min -1.092
_refine_ls_extinction_coef 0.00229(10)
_refine_ls_extinction_expression Fc^*^=kFc[1+0.001xFc^2^\l^3^/sin(2\q)]^-1/4^
_refine_ls_extinction_method SHELXL97
_refine_ls_goodness_of_fit_ref 3.748
_refine_ls_hydrogen_treatment mixed
_refine_ls_matrix_type full
_refine_ls_number_parameters 340
_refine_ls_number_reflns 2415
_refine_ls_number_restraints 3
_refine_ls_restrained_S_all 3.745
_refine_ls_R_factor_all 0.0843
_refine_ls_R_factor_gt 0.0782
_refine_ls_shift/su_max 0.000
_refine_ls_shift/su_mean 0.000
_refine_ls_structure_factor_coef Fsqd
_refine_ls_weighting_details 'calc w=1/(\s^2^Fo^2^) where P=(Fo^2^+2Fc^2^)/3'
_refine_ls_weighting_scheme calc
_refine_ls_wR_factor_gt 0.0870
_refine_ls_wR_factor_ref 0.0874
_reflns_number_observed 2260
_reflns_number_total 2415
_reflns_observed_criterion I>2\s(I)
_cod_data_source_file sq1015.cif
_cod_data_source_block I
_cod_depositor_comments
;
The following automatic conversions were performed:

'_exptl_crystal_density_meas' value 'not measured' was changed to '?'
- the value is perceived as not measured.

Automatic conversion script
Id: cif_fix_values 3008 2015-01-20 13:52:24Z robertas 
;
_cod_original_cell_volume 1276.(7)
_cod_original_formula_sum 'C5 H6  Ba1 Fe1 N6 O4'
_cod_database_code 2013520

loop_
_symmetry_equiv_pos_as_xyz
'x, y, z'

loop_
_atom_site_label
_atom_site_fract_x
_atom_site_fract_y
_atom_site_fract_z
_atom_site_U_iso_or_equiv
_atom_site_adp_type
_atom_site_calc_flag
_atom_site_refinement_flags
_atom_site_occupancy
_atom_site_disorder_assembly
_atom_site_disorder_group
_atom_site_type_symbol
Ba1 0.4013(9) 0.922(2) 0.2492(17) 0.0128(10) Uani d . 1 . . Ba
Ba2 0.6067(9) 0.070(2) 0.7499(17) 0.0128(10) Uani d . 1 . . Ba
Ba3 0.1039(9) 0.927(2) 0.7478(16) 0.0128(10) Uani d . 1 . . Ba
Ba4 0.8999(9) 0.074(2) 0.2482(17) 0.0128(10) Uani d . 1 . . Ba
Fe1 0.6645(5) 0.5806(11) 0.2484(9) 0.0085(6) Uani d . 1 . . Fe
Fe2 0.3389(5) 0.4179(11) 0.7487(9) 0.0085(6) Uani d . 1 . . Fe
Fe3 0.8392(5) 0.5817(11) 0.7486(9) 0.0085(6) Uani d . 1 . . Fe
Fe4 0.1649(5) 0.4186(11) 0.2489(9) 0.0085(6) Uani d . 1 . . Fe
O1 0.8120(9) 0.543(2) 0.2445(17) 0.0248(12) Uani d . 1 . . O
O2 0.1927(10) 0.453(2) 0.7446(17) 0.0248(12) Uani d . 1 . . O
O3 0.6914(9) 0.548(2) 0.7545(16) 0.0248(12) Uani d . 1 . . O
O4 0.3107(9) 0.457(2) 0.2564(16) 0.0248(12) Uani d . 1 . . O
N11 0.7526(6) 0.5594(12) 0.2465(9) 0.0122(6) Uani d . 1 . . N
N12 0.2515(6) 0.4432(12) 0.7462(9) 0.0122(6) Uani d . 1 . . N
N13 0.7518(5) 0.5552(12) 0.7531(9) 0.0122(6) Uani d . 1 . . N
N14 0.2525(5) 0.4431(12) 0.2539(9) 0.0122(6) Uani d . 1 . . N
N21 0.5028(5) 0.6469(12) 0.2589(9) 0.0194(7) Uiso d . 1 . . N
N22 0.5012(5) 0.3475(12) 0.7607(9) 0.0194(7) Uiso d . 1 . . N
N23 1.0007(5) 0.6485(12) 0.7384(9) 0.0194(7) Uiso d . 1 . . N
N24 0.0031(5) 0.3497(12) 0.2385(9) 0.0194(7) Uiso d . 1 . . N
N31 0.6396(5) 0.3033(11) 0.5037(9) 0.0206(11) Uiso d . 1 . . N
N32 0.3646(5) 0.6939(11) 1.0046(9) 0.0206(11) Uiso d . 1 . . N
N33 0.8743(5) 0.2905(11) 0.9881(9) 0.0206(11) Uiso d . 1 . . N
N34 0.1299(5) 0.7090(11) 0.4860(9) 0.0206(11) Uiso d . 1 . . N
N41 0.6629(5) 0.8711(12) 0.4993(10) 0.0194(12) Uiso d . 1 . . N
N42 0.3411(5) 0.1267(11) 0.9992(10) 0.0194(12) Uiso d . 1 . . N
N43 0.8467(5) 0.8553(11) 1.0106(9) 0.0194(12) Uiso d . 1 . . N
N44 0.1577(5) 0.1432(11) 0.5100(9) 0.0194(12) Uiso d . 1 . . N
N51 0.6575(5) 0.8545(11) -0.0109(10) 0.0207(13) Uiso d . 1 . . N
N52 0.3459(5) 0.1434(11) 0.4878(10) 0.0207(13) Uiso d . 1 . . N
N53 0.8413(5) 0.8709(12) 0.4986(10) 0.0207(13) Uiso d . 1 . . N
N54 0.1632(5) 0.1266(12) -0.0009(10) 0.0207(13) Uiso d . 1 . . N
N61 0.6302(5) 0.2900(11) 0.0115(9) 0.0210(11) Uiso d . 1 . . N
N62 0.3744(5) 0.7070(11) 0.5111(9) 0.0210(11) Uiso d . 1 . . N
N63 0.8647(5) 0.3034(11) 0.4940(9) 0.0210(11) Uiso d . 1 . . N
N64 0.1400(5) 0.6955(11) -0.0045(9) 0.0210(11) Uiso d . 1 . . N
C21 0.5642(7) 0.6200(16) 0.2581(13) 0.0145(9) Uiso d . 1 . . C
C22 0.4408(7) 0.3776(16) 0.7567(13) 0.0145(9) Uiso d . 1 . . C
C23 0.9404(8) 0.6215(17) 0.7460(13) 0.0145(9) Uiso d . 1 . . C
C24 0.0635(8) 0.3786(17) 0.2454(13) 0.0145(9) Uiso d . 1 . . C
C31 0.6496(6) 0.4111(15) 0.4102(13) 0.0139(16) Uiso d . 1 . . C
C32 0.3549(6) 0.5865(15) 0.9106(13) 0.0139(16) Uiso d . 1 . . C
C33 0.8601(7) 0.4007(15) 0.8975(13) 0.0139(16) Uiso d . 1 . . C
C34 0.1437(7) 0.5974(16) 0.3973(13) 0.0139(16) Uiso d . 1 . . C
C41 0.6644(7) 0.7668(15) 0.4027(13) 0.0126(17) Uiso d . 1 . . C
C42 0.3388(7) 0.2368(17) 0.9030(13) 0.0126(17) Uiso d . 1 . . C
C43 0.8410(7) 0.7547(16) 0.9062(13) 0.0126(17) Uiso d . 1 . . C
C44 0.1626(7) 0.2473(16) 0.4072(13) 0.0126(17) Uiso d . 1 . . C
C51 0.6617(7) 0.7527(17) 0.0855(13) 0.0130(17) Uiso d . 1 . . C
C52 0.3409(7) 0.2498(15) 0.5850(13) 0.0130(17) Uiso d . 1 . . C
C53 0.8391(7) 0.7615(16) 0.5914(14) 0.0130(17) Uiso d . 1 . . C
C54 0.1645(7) 0.2373(17) 0.0904(14) 0.0130(17) Uiso d . 1 . . C
C61 0.6435(6) 0.3981(15) 0.1023(12) 0.0120(16) Uiso d . 1 . . C
C62 0.3599(6) 0.5993(15) 0.6006(12) 0.0120(16) Uiso d . 1 . . C
C63 0.8547(6) 0.4089(15) 0.5879(13) 0.0120(16) Uiso d . 1 . . C
C64 0.1489(7) 0.5884(15) 0.0889(13) 0.0120(16) Uiso d . 1 . . C
O21 0.2542(9) 0.892(2) 0.2572(18) 0.0163(10) Uani d . 1 . . O
O22 0.7493(9) 0.114(2) 0.7535(17) 0.0163(10) Uani d . 1 . . O
O23 0.2511(9) 0.892(2) 0.7450(18) 0.0163(10) Uani d . 1 . . O
O24 0.7573(9) 0.112(2) 0.2454(17) 0.0163(10) Uani d . 1 . . O
O31 0.4801(7) 0.2487(17) 0.2134(14) 0.0183(14) Uani d . 1 . . O
O32 0.5255(7) 0.7521(18) 0.7154(15) 0.0183(14) Uani d . 1 . . O
O33 0.0245(7) 0.2480(17) 0.7803(14) 0.0183(14) Uani d . 1 . . O
O34 0.9790(7) 0.7504(17) 0.2831(15) 0.0183(14) Uani d . 1 . . O
O41 0.4877(7) 0.9731(19) 0.9612(13) 0.0246(15) Uani d . 1 . . O
O42 0.5168(7) 0.0249(18) 0.4616(13) 0.0246(15) Uani d . 1 . . O
O43 -0.0144(7) 0.0177(18) 0.5366(13) 0.0246(15) Uani d . 1 . . O
O44 0.0178(7) 0.9797(18) 0.0375(13) 0.0246(15) Uani d . 1 . . O
H211 0.2290(16) 0.929(3) 0.334(3) 0.042(3) Uiso d . 1 . . H
H212 0.7791(14) 0.063(3) 0.841(3) 0.042(3) Uiso d . 1 . . H
H213 0.2763(15) 0.932(3) 0.828(3) 0.042(3) Uiso d . 1 . . H
H214 0.7268(15) 0.066(3) 0.335(3) 0.042(3) Uiso d . 1 . . H
H221 0.2254(15) 0.882(3) 0.164(3) 0.042(4) Uiso d . 1 . . H
H222 0.7791(15) 0.111(3) 0.671(3) 0.042(4) Uiso d . 1 . . H
H223 0.2804(15) 0.886(3) 0.664(3) 0.042(4) Uiso d . 1 . . H
H224 0.7226(14) 0.109(3) 0.155(3) 0.042(4) Uiso d . 1 . . H
H311 0.5115(14) 0.247(3) 0.134(3) 0.052(5) Uiso d . 1 . . H
H321 0.4707(14) 0.371(4) 0.228(3) 0.040(4) Uiso d . 1 . . H
H312 0.4931(14) 0.750(3) 0.634(3) 0.052(5) Uiso d . 1 . . H
H322 0.5305(14) 0.635(4) 0.725(3) 0.040(4) Uiso d . 1 . . H
H313 -0.0091(15) 0.250(3) 0.866(3) 0.059(5) Uiso d . 1 . . H
H323 0.0318(16) 0.363(4) 0.762(3) 0.042(4) Uiso d . 1 . . H
H314 1.0116(16) 0.748(3) 0.359(3) 0.059(5) Uiso d . 1 . . H
H324 0.9731(16) 0.629(4) 0.259(3) 0.042(4) Uiso d . 1 . . H
H411 0.4419(16) 1.043(3) 0.925(3) 0.066(5) Uiso d . 1 . . H
H421 0.4841(11) 0.872(3) 0.917(3) 0.037(4) Uiso d . 1 . . H
H412 0.5620(16) -0.043(3) 0.429(3) 0.066(5) Uiso d . 1 . . H
H422 0.5209(11) 0.127(3) 0.420(2) 0.037(4) Uiso d . 1 . . H
H413 -0.0557(14) -0.036(3) 0.572(3) 0.053(5) Uiso d . 1 . . H
H423 -0.0171(13) 0.129(3) 0.585(3) 0.050(4) Uiso d . 1 . . H
H414 0.0219(13) 0.873(3) 0.083(3) 0.053(5) Uiso d . 1 . . H
H424 0.0595(14) 1.038(3) 0.074(3) 0.050(4) Uiso d . 1 . . H

loop_
_atom_site_aniso_label
_atom_site_aniso_U_11
_atom_site_aniso_U_22
_atom_site_aniso_U_33
_atom_site_aniso_U_12
_atom_site_aniso_U_13
_atom_site_aniso_U_23
Ba1 0.012(3) 0.0116(19) 0.015(2) -0.003(2) 0.0032(19) -0.0012(17)
Ba2 0.012(3) 0.0116(19) 0.015(2) -0.003(2) 0.0032(19) -0.0012(17)
Ba3 0.012(3) 0.0116(19) 0.015(2) -0.003(2) 0.0032(19) -0.0012(17)
Ba4 0.012(3) 0.0116(19) 0.015(2) -0.003(2) 0.0032(19) -0.0012(17)
Fe1 0.0064(15) 0.0088(11) 0.0104(11) -0.0011(10) 0.0041(9) -0.0044(9)
Fe2 0.0064(15) 0.0088(11) 0.0104(11) -0.0011(10) 0.0041(9) -0.0044(9)
Fe3 0.0064(15) 0.0088(11) 0.0104(11) -0.0011(10) 0.0041(9) -0.0044(9)
Fe4 0.0064(15) 0.0088(11) 0.0104(11) -0.0011(10) 0.0041(9) -0.0044(9)
O1 0.015(3) 0.033(3) 0.026(3) 0.002(3) 0.005(2) -0.006(2)
O2 0.015(3) 0.033(3) 0.026(3) 0.002(3) 0.005(2) -0.006(2)
O3 0.015(3) 0.033(3) 0.026(3) 0.002(3) 0.005(2) -0.006(2)
O4 0.015(3) 0.033(3) 0.026(3) 0.002(3) 0.005(2) -0.006(2)
N11 0.008(2) 0.0157(13) 0.0131(13) 0.0001(10) 0.0048(11) -0.0027(10)
N12 0.008(2) 0.0157(13) 0.0131(13) 0.0001(10) 0.0048(11) -0.0027(10)
N13 0.008(2) 0.0157(13) 0.0131(13) 0.0001(10) 0.0048(11) -0.0027(10)
N14 0.008(2) 0.0157(13) 0.0131(13) 0.0001(10) 0.0048(11) -0.0027(10)
O21 0.010(3) 0.020(3) 0.019(3) -0.002(2) 0.004(2) 0.001(2)
O22 0.010(3) 0.020(3) 0.019(3) -0.002(2) 0.004(2) 0.001(2)
O23 0.010(3) 0.020(3) 0.019(3) -0.002(2) 0.004(2) 0.001(2)
O24 0.010(3) 0.020(3) 0.019(3) -0.002(2) 0.004(2) 0.001(2)
O31 0.013(3) 0.021(3) 0.020(4) 0.001(2) 0.010(3) 0.000(3)
O32 0.013(3) 0.021(3) 0.020(4) 0.001(2) 0.010(3) 0.000(3)
O33 0.013(3) 0.021(3) 0.020(4) 0.001(2) 0.010(3) 0.000(3)
O34 0.013(3) 0.021(3) 0.020(4) 0.001(2) 0.010(3) 0.000(3)
O41 0.014(4) 0.033(3) 0.027(4) 0.004(3) 0.006(3) -0.001(3)
O42 0.014(4) 0.033(3) 0.027(4) 0.004(3) 0.006(3) -0.001(3)
O43 0.014(4) 0.033(3) 0.027(4) 0.004(3) 0.006(3) -0.001(3)
O44 0.014(4) 0.033(3) 0.027(4) 0.004(3) 0.006(3) -0.001(3)

loop_
_atom_type_symbol
_atom_type_description
_atom_type_scat_dispersion_real
_atom_type_scat_dispersion_imag
_atom_type_scat_source
Ba Ba 0.0000 0.0000 'International Tables Vol C Tables 4.2.6.8 and 6.1.1.4'
Fe Fe 0.0000 0.0000 'International Tables Vol C Tables 4.2.6.8 and 6.1.1.4'
N N 0.0000 0.0000 'International Tables Vol C Tables 4.2.6.8 and 6.1.1.4'
C C 0.0000 0.0000 'International Tables Vol C Tables 4.2.6.8 and 6.1.1.4'
O O 0.0000 0.0000 'International Tables Vol C Tables 4.2.6.8 and 6.1.1.4'
H H 0.0000 0.0000 'International Tables Vol C Tables 4.2.6.8 and 6.1.1.4'

loop_
_geom_angle_atom_site_label_1
_geom_angle_atom_site_label_2
_geom_angle_atom_site_label_3
_geom_angle_site_symmetry_1
_geom_angle_site_symmetry_3
_geom_angle
O21 Ba1 O31 . 1_565 125.5(7)
O21 Ba1 O42 . 1_565 137.8(7)
O31 Ba1 O42 1_565 1_565 57.6(5)
O21 Ba1 O41 . 1_554 124.9(7)
O31 Ba1 O41 1_565 1_554 61.6(5)
O42 Ba1 O41 1_565 1_554 94.7(6)
O22 Ba2 O32 . 1_545 129.2(7)
O22 Ba2 O41 . 1_545 140.2(7)
O32 Ba2 O41 1_545 1_545 57.1(4)
O22 Ba2 O42 . . 125.3(6)
O32 Ba2 O42 1_545 . 61.6(5)
O41 Ba2 O42 1_545 . 93.2(6)
O23 Ba3 O33 . 1_565 126.8(7)
O23 Ba3 O43 . 1_565 140.0(7)
O33 Ba3 O43 1_565 1_565 58.1(5)
O23 Ba3 O44 . 1_556 123.8(7)
O33 Ba3 O44 1_565 1_556 61.7(5)
O43 Ba3 O44 1_565 1_556 94.4(6)
O24 Ba4 O34 . 1_545 127.1(7)
O24 Ba4 O44 . 1_645 140.0(7)
O34 Ba4 O44 1_545 1_645 58.1(4)
O24 Ba4 O43 . 1_655 123.9(6)
O34 Ba4 O43 1_545 1_655 61.0(5)
O44 Ba4 O43 1_645 1_655 94.1(6)
N11 Fe1 C21 . . 176.0(7)
N11 Fe1 C61 . . 97.4(6)
C21 Fe1 C61 . . 86.5(6)
N11 Fe1 C31 . . 95.0(6)
C21 Fe1 C31 . . 85.9(6)
C61 Fe1 C31 . . 87.8(6)
N11 Fe1 C51 . . 95.0(6)
C21 Fe1 C51 . . 84.1(6)
C61 Fe1 C51 . . 90.4(6)
C31 Fe1 C51 . . 170.0(8)
N11 Fe1 C41 . . 94.5(6)
C21 Fe1 C41 . . 81.6(6)
C61 Fe1 C41 . . 168.0(7)
C31 Fe1 C41 . . 89.5(6)
C51 Fe1 C41 . . 90.2(6)
N12 Fe2 C52 . . 95.0(6)
N12 Fe2 C42 . . 95.3(6)
C52 Fe2 C42 . . 91.8(6)
N12 Fe2 C32 . . 95.1(6)
C52 Fe2 C32 . . 169.8(8)
C42 Fe2 C32 . . 88.6(6)
N12 Fe2 C62 . . 96.4(6)
C52 Fe2 C62 . . 89.2(6)
C42 Fe2 C62 . . 168.1(8)
C32 Fe2 C62 . . 88.3(6)
N12 Fe2 C22 . . 177.3(7)
C52 Fe2 C22 . . 84.3(6)
C42 Fe2 C22 . . 82.1(6)
C32 Fe2 C22 . . 85.7(6)
C62 Fe2 C22 . . 86.2(6)
N13 Fe3 C43 . . 94.9(6)
N13 Fe3 C33 . . 95.7(6)
C43 Fe3 C33 . . 90.8(6)
N13 Fe3 C23 . . 177.9(8)
C43 Fe3 C23 . . 83.2(6)
C33 Fe3 C23 . . 85.4(6)
N13 Fe3 C53 . . 95.8(7)
C43 Fe3 C53 . . 90.7(7)
C33 Fe3 C53 . . 168.2(7)
C23 Fe3 C53 . . 83.2(6)
N13 Fe3 C63 . . 94.8(6)
C43 Fe3 C63 . . 170.3(8)
C33 Fe3 C63 . . 87.8(6)
C23 Fe3 C63 . . 87.1(6)
C53 Fe3 C63 . . 88.8(6)
N14 Fe4 C44 . . 94.7(7)
N14 Fe4 C34 . . 96.3(6)
C44 Fe4 C34 . . 90.2(6)
N14 Fe4 C64 . . 95.7(6)
C44 Fe4 C64 . . 169.6(8)
C34 Fe4 C64 . . 88.3(6)
N14 Fe4 C24 . . 177.3(8)
C44 Fe4 C24 . . 83.1(6)
C34 Fe4 C24 . . 85.2(6)
C64 Fe4 C24 . . 86.5(6)
N14 Fe4 C54 . . 95.8(6)
C44 Fe4 C54 . . 91.1(7)
C34 Fe4 C54 . . 167.6(8)
C64 Fe4 C54 . . 88.3(6)
C24 Fe4 C54 . . 82.7(6)
O1 N11 Fe1 . . 179.2(12)
O2 N12 Fe2 . . 177.3(13)
O3 N13 Fe3 . . 175.7(13)
O4 N14 Fe4 . . 178.9(13)
N21 C21 Fe1 . . 177.6(10)
N22 C22 Fe2 . . 177.6(11)
N23 C23 Fe3 . . 177.1(11)
N24 C24 Fe4 . . 177.2(11)
N31 C31 Fe1 . . 177.1(10)
N32 C32 Fe2 . . 177.4(10)
N33 C33 Fe3 . . 178.7(11)
N34 C34 Fe4 . . 178.6(11)
N41 C41 Fe1 . . 176.6(10)
N42 C42 Fe2 . . 177.7(11)
N43 C43 Fe3 . . 174.4(12)
N44 C44 Fe4 . . 176.3(11)
N51 C51 Fe1 . . 177.6(12)
N52 C52 Fe2 . . 176.1(11)
N53 C53 Fe3 . . 177.7(12)
N54 C54 Fe4 . . 178.0(11)
N61 C61 Fe1 . . 178.5(11)
N62 C62 Fe2 . . 178.2(11)
N63 C63 Fe3 . . 178.6(11)
N64 C64 Fe4 . . 177.7(11)
Ba1 O21 H211 . . 123(2)
Ba1 O21 H221 . . 122.7(18)
H211 O21 H221 . . 111(3)
Ba2 O22 H212 . . 120.6(17)
Ba2 O22 H222 . . 127(2)
H212 O22 H222 . . 104(3)
Ba3 O23 H213 . . 118.7(19)
Ba3 O23 H223 . . 129(2)
H213 O23 H223 . . 108(3)
Ba4 O24 H214 . . 120.9(19)
Ba4 O24 H224 . . 129.9(17)
H214 O24 H224 . . 102(2)
O42 O31 Ba1 . 1_545 61.8(5)
O42 O31 O41 . 1_544 96.6(6)
Ba1 O31 O41 1_545 1_544 60.6(5)
O42 O31 H311 . . 113.8(18)
Ba1 O31 H311 1_545 . 113.7(18)
O41 O31 H311 1_544 . 54.3(16)
O42 O31 H321 . . 122.1(15)
Ba1 O31 H321 1_545 . 136.4(17)
O41 O31 H321 1_544 . 141.2(15)
H311 O31 H321 . . 104(2)
O41 O32 Ba2 . 1_565 63.3(5)
O41 O32 O42 . 1_565 97.0(6)
Ba2 O32 O42 1_565 1_565 61.7(5)
O41 O32 H312 . . 114.8(16)
Ba2 O32 H312 1_565 . 116.2(17)
O42 O32 H312 1_565 . 55.2(15)
O41 O32 H322 . . 123.7(16)
Ba2 O32 H322 1_565 . 140.2(19)
O42 O32 H322 1_565 . 138.6(16)
H312 O32 H322 . . 97(2)
O41 O32 H421 . . 12.3(7)
Ba2 O32 H421 1_565 . 75.4(8)
O42 O32 H421 1_565 . 106.2(8)
H312 O32 H421 . . 113.0(17)
H322 O32 H421 . . 113.2(16)
O43 O33 Ba3 . 1_545 62.4(5)
O43 O33 O44 . 1_546 96.7(6)
Ba3 O33 O44 1_545 1_546 61.2(5)
O43 O33 H313 . . 114.1(18)
Ba3 O33 H313 1_545 . 115.3(17)
O44 O33 H313 1_546 . 55.0(16)
O43 O33 H323 . . 120.9(18)
Ba3 O33 H323 1_545 . 137(2)
O44 O33 H323 1_546 . 142.4(18)
H313 O33 H323 . . 102(2)
O43 O33 H423 . . 13.2(7)
Ba3 O33 H423 1_545 . 75.3(8)
O44 O33 H423 1_546 . 106.7(9)
H313 O33 H423 . . 112.5(19)
H323 O33 H423 . . 110.0(19)
O44 O34 Ba4 1_655 1_565 62.0(5)
O44 O34 O43 1_655 1_665 96.7(6)
Ba4 O34 O43 1_565 1_665 61.2(5)
O44 O34 H314 1_655 . 112.3(18)
Ba4 O34 H314 1_565 . 116.6(18)
O43 O34 H314 1_665 . 57.0(16)
O44 O34 H324 1_655 . 117.5(17)
Ba4 O34 H324 1_565 . 138(2)
O43 O34 H324 1_665 . 145.5(17)
H314 O34 H324 . . 103(2)
O32 O41 Ba2 . 1_565 59.6(5)
O32 O41 Ba1 . 1_556 133.5(6)
Ba2 O41 Ba1 1_565 1_556 161.4(7)
O32 O41 O31 . 1_566 166.8(6)
Ba2 O41 O31 1_565 1_566 107.7(5)
Ba1 O41 O31 1_556 1_566 57.8(4)
O32 O41 H411 . . 106.4(15)
Ba2 O41 H411 1_565 . 107.7(16)
Ba1 O41 H411 1_556 . 82.6(16)
O31 O41 H411 1_566 . 80.0(15)
O32 O41 H421 . . 31.5(15)
Ba2 O41 H421 1_565 . 90.5(16)
Ba1 O41 H421 1_556 . 102.0(16)
O31 O41 H421 1_566 . 159.0(16)
H411 O41 H421 . . 105(2)
O31 O42 Ba1 . 1_545 60.6(5)
O31 O42 O32 . 1_545 167.9(6)
Ba1 O42 O32 1_545 1_545 107.9(6)
O31 O42 Ba2 . . 133.8(6)
Ba1 O42 Ba2 1_545 . 162.2(6)
O32 O42 Ba2 1_545 . 56.7(5)
O31 O42 H412 . . 107.0(15)
Ba1 O42 H412 1_545 . 107.7(16)
O32 O42 H412 1_545 . 79.2(15)
Ba2 O42 H412 . . 79.8(16)
O31 O42 H422 . . 32.6(15)
Ba1 O42 H422 1_545 . 92.5(17)
O32 O42 H422 1_545 . 157.0(17)
Ba2 O42 H422 . . 101.2(16)
H412 O42 H422 . . 105(2)
O33 O43 Ba3 . 1_545 59.5(5)
O33 O43 O34 . 1_445 167.0(6)
Ba3 O43 O34 1_545 1_445 108.8(5)
O33 O43 Ba4 . 1_455 131.8(6)
Ba3 O43 Ba4 1_545 1_455 161.8(6)
O34 O43 Ba4 1_445 1_455 57.9(5)
O33 O43 H413 . . 104.0(15)
Ba3 O43 H413 1_545 . 108.7(16)
O34 O43 H413 1_445 . 84.7(15)
Ba4 O43 H413 1_455 . 83.6(16)
O33 O43 H423 . . 29.9(15)
Ba3 O43 H423 1_545 . 88.8(17)
O34 O43 H423 1_445 . 158.4(16)
Ba4 O43 H423 1_455 . 101.9(16)
H413 O43 H423 . . 102(2)
O34 O44 Ba4 1_455 1_465 59.9(5)
O34 O44 Ba3 1_455 1_554 132.6(6)
Ba4 O44 Ba3 1_465 1_554 161.4(7)
O34 O44 O33 1_455 1_564 167.1(6)
Ba4 O44 O33 1_465 1_564 108.6(5)
Ba3 O44 O33 1_554 1_564 57.0(4)
O34 O44 H414 1_455 . 31.3(16)
Ba4 O44 H414 1_465 . 90.7(17)
Ba3 O44 H414 1_554 . 101.5(16)
O33 O44 H414 1_564 . 157.5(16)
O34 O44 H424 1_455 . 104.8(14)
Ba4 O44 H424 1_465 . 107.6(15)
Ba3 O44 H424 1_554 . 83.7(15)
O33 O44 H424 1_564 . 83.6(15)
H414 O44 H424 . . 102(2)

loop_
_geom_bond_atom_site_label_1
_geom_bond_atom_site_label_2
_geom_bond_site_symmetry_2
_geom_bond_distance
_geom_bond_publ_flag
Ba1 O21 . 2.81(3) ?
Ba1 O31 1_565 2.94(2) ?
Ba1 O42 1_565 2.98(2) ?
Ba1 O41 1_554 3.03(2) ?
Ba2 O22 . 2.73(3) ?
Ba2 O32 1_545 2.91(2) ?
Ba2 O41 1_545 3.01(2) ?
Ba2 O42 . 3.06(2) ?
Ba3 O23 . 2.81(3) ?
Ba3 O33 1_565 2.91(2) ?
Ba3 O43 1_565 2.99(2) ?
Ba3 O44 1_556 3.04(2) ?
Ba4 O24 . 2.73(3) ?
Ba4 O34 1_545 2.93(2) ?
Ba4 O44 1_645 2.99(2) ?
Ba4 O43 1_655 3.03(2) ?
Fe1 N11 . 1.683(17) yes
Fe1 C21 . 1.933(19) yes
Fe1 C61 . 1.937(15) yes
Fe1 C31 . 1.943(15) yes
Fe1 C51 . 1.944(16) yes
Fe1 C41 . 1.965(15) yes
Fe2 N12 . 1.673(17) yes
Fe2 C52 . 1.926(15) yes
Fe2 C42 . 1.937(16) yes
Fe2 C32 . 1.941(16) yes
Fe2 C62 . 1.944(15) yes
Fe2 C22 . 1.963(19) yes
Fe3 N13 . 1.675(16) yes
Fe3 C43 . 1.913(16) yes
Fe3 C33 . 1.946(16) yes
Fe3 C23 . 1.95(2) yes
Fe3 C53 . 1.949(16) yes
Fe3 C63 . 1.953(15) yes
Fe4 N14 . 1.676(16) yes
Fe4 C44 . 1.910(16) yes
Fe4 C34 . 1.931(15) yes
Fe4 C64 . 1.937(16) yes
Fe4 C24 . 1.95(2) yes
Fe4 C54 . 1.963(16) yes
O1 N11 . 1.136(18) yes
O2 N12 . 1.120(18) yes
O3 N13 . 1.149(19) yes
O4 N14 . 1.113(18) yes
N21 C21 . 1.185(15) yes
N22 C22 . 1.172(15) yes
N23 C23 . 1.168(16) yes
N24 C24 . 1.170(16) yes
N31 C31 . 1.179(13) yes
N32 C32 . 1.178(14) yes
N33 C33 . 1.190(14) yes
N34 C34 . 1.185(14) yes
N41 C41 . 1.163(14) yes
N42 C42 . 1.194(14) yes
N43 C43 . 1.200(14) yes
N44 C44 . 1.206(14) yes
N51 C51 . 1.152(14) yes
N52 C52 . 1.182(14) yes
N53 C53 . 1.168(15) yes
N54 C54 . 1.166(15) yes
N61 C61 . 1.175(13) yes
N62 C62 . 1.171(13) yes
N63 C63 . 1.169(13) yes
N64 C64 . 1.171(14) yes
C32 N32 . 1.178(14) yes
C42 N42 . 1.194(14) yes
C43 N43 . 1.200(14) yes
C64 N64 . 1.171(14) yes
O21 H211 . 0.87(4) ?
O21 H221 . 0.98(4) ?
O22 H212 . 1.03(4) ?
O22 H222 . 0.92(4) ?
O23 H213 . 0.92(4) ?
O23 H223 . 0.90(4) ?
O24 H214 . 1.03(4) ?
O24 H224 . 1.03(4) ?
O31 O42 . 2.854(18) ?
O31 Ba1 1_545 2.94(2) ?
O31 O41 1_544 3.058(19) ?
O31 H311 . 0.91(4) ?
O31 H321 . 0.97(4) ?
O32 O41 . 2.828(18) ?
O32 Ba2 1_565 2.91(2) ?
O32 O42 1_565 3.06(2) ?
O32 H312 . 0.94(4) ?
O32 H322 . 0.91(4) ?
O32 H421 . 2.14(3) ?
O33 O43 . 2.864(18) ?
O33 Ba3 1_545 2.91(2) ?
O33 O44 1_546 3.053(19) ?
O33 H313 . 0.98(4) ?
O33 H323 . 0.91(4) ?
O33 H423 . 2.09(3) ?
O34 O44 1_655 2.872(18) ?
O34 Ba4 1_565 2.93(2) ?
O34 O43 1_665 3.022(19) ?
O34 H314 . 0.91(4) ?
O34 H324 . 0.96(4) ?
O41 Ba2 1_565 3.01(2) ?
O41 Ba1 1_556 3.03(2) ?
O41 O31 1_566 3.058(19) ?
O41 H411 . 1.07(4) ?
O41 H421 . 0.87(3) ?
O42 Ba1 1_545 2.98(2) ?
O42 O32 1_545 3.06(2) ?
O42 H412 . 1.05(4) ?
O42 H422 . 0.87(3) ?
O43 Ba3 1_545 2.99(2) ?
O43 O34 1_445 3.022(19) ?
O43 Ba4 1_455 3.03(2) ?
O43 H413 . 0.94(3) ?
O43 H423 . 0.96(3) ?
O44 O34 1_455 2.872(18) ?
O44 Ba4 1_465 2.99(2) ?
O44 Ba3 1_554 3.04(2) ?
O44 O33 1_564 3.053(19) ?
O44 H414 . 0.92(4) ?
O44 H424 . 0.96(4) ?

loop_
_geom_hbond_atom_site_label_D
_geom_hbond_atom_site_label_H
_geom_hbond_atom_site_label_A
_geom_hbond_site_symmetry_A
_geom_hbond_distance_DH
_geom_hbond_distance_HA
_geom_hbond_distance_DA
_geom_hbond_angle_DHA
_geom_hbond_publ_flag
O21 H211 N44 1_565 0.87(3) 2.63(3) 3.46(2) 160(3) yes
O21 H221 N54 1_565 0.98(3) 2.65(3) 3.37(2) 130(2) yes
O21 H221 N64 1_555 0.98(3) 2.62(3) 3.49(2) 148(2) yes
O22 H212 N43 1_545 1.03(4) 2.53(3) 3.52(2) 163(3) yes
O22 H222 N53 1_545 0.92(4) 2.66(3) 3.39(2) 137(3) yes
O22 H222 N63 1_555 0.92(4) 2.69(3) 3.48(2) 144(3) yes
O23 H213 N42 1_565 0.92(4) 2.45(3) 3.33(2) 161(3) yes
O23 H223 N62 1_555 0.90(4) 2.62(3) 3.42(2) 148(3) yes
O24 H214 N41 1_545 1.03(4) 2.41(3) 3.41(2) 161(3) yes
O24 H224 N61 1_555 1.03(4) 2.57(3) 3.45(2) 143(3) yes
O31 H311 N61 1_555 0.91(4) 2.52(3) 3.37(2) 155(3) yes
O31 H321 N21 1_555 0.97(4) 2.23(3) 3.12(2) 153(3) yes
O31 H321 O4 1_555 0.97(4) 3.12(3) 3.61(2) 113(3) yes
O32 H312 N62 1_555 0.94(4) 2.52(3) 3.40(2) 155(3) yes
O32 H322 N22 1_555 0.91(4) 2.31(3) 3.17(2) 160(3) yes
O32 H322 O3 1_555 0.91(4) 3.14(4) 3.54(3) 110(3) yes
O33 H313 N33 1_455 0.98(4) 2.48(3) 3.40(2) 156(3) yes
O33 H323 N23 1_455 0.91(4) 2.28(3) 3.14(2) 156(3) yes
O33 H323 O2 1_555 0.91(4) 3.14(3) 3.58(2) 112(3) yes
O34 H314 N34 1_655 0.91(3) 2.53(3) 3.39(2) 159(3) yes
O34 H324 N24 1_655 0.96(4) 2.23(3) 3.14(2) 157(3) yes
O34 H324 O1 1_555 0.96(4) 3.14(4) 3.57(3) 109(2) yes
O41 H411 N42 1_565 1.07(4) 2.12(3) 3.05(2) 142(3) yes
O41 H421 O32 1_555 0.87(3) 2.14(3) 2.83(2) 136(3) yes
O42 H412 N41 1_545 1.05(3) 2.12(3) 3.03(2) 145(3) yes
O42 H422 O31 1_555 0.87(3) 2.17(3) 2.85(2) 135(3) yes
O43 H413 N53 1_445 0.94(3) 2.18(3) 2.97(2) 143(3) yes
O43 H423 O33 1_555 0.96(3) 2.09(3) 2.86(2) 137(3) yes
O44 H414 O34 1_455 0.92(3) 2.14(3) 2.87(2) 136(3) yes
O44 H424 N54 1_565 0.96(3) 2.18(3) 3.00(2) 142(3) yes
